data_7151682
loop_
_publ_author_name
'Liu, Jia'
'Wang, Xi'
'Sun, Chang-Liang'
'Li, Bi-Jie'
'Shi, Zhang-Jie'
'Wang, Min'

_publ_section_title
;
 New strategy to construct fused/bridged/spiro carbocyclic scaffolds
 based on the design of novel 6-C synthon precursor.
;
_journal_issue 5
_journal_name_full 'Organic &amp; biomolecular chemistry'
_journal_page_first 1572
_journal_page_last 1577
_journal_paper_doi 10.1039/C0OB00660B
_journal_volume 9
_journal_year 2011
_chemical_formula_sum 'C31 H34 O13'
_chemical_formula_weight 614.58
_chemical_name_systematic
;
?
;
_space_group_IT_number 14
_symmetry_cell_setting monoclinic
_symmetry_space_group_name_Hall '-P 2yn'
_symmetry_space_group_name_H-M 'P 1 21/n 1'
_atom_sites_solution_hydrogens geom
_atom_sites_solution_primary direct
_atom_sites_solution_secondary difmap
_audit_creation_method SHELXL-97
_cell_angle_alpha 90.00
_cell_angle_beta 104.90(3)
_cell_angle_gamma 90.00
_cell_formula_units_Z 4
_cell_length_a 12.624(3)
_cell_length_b 10.895(2)
_cell_length_c 21.852(4)
_cell_measurement_reflns_used 12532
_cell_measurement_temperature 293(2)
_cell_measurement_theta_max 27.48
_cell_measurement_theta_min 1.70
_cell_volume 2904.4(11)
_computing_cell_refinement Rapid-AUTO
_computing_data_collection 'Rapid-AUTO (Rigaku,2000)'
_computing_data_reduction 'CrystalStructure (Rigaku/MSC,2000)'
_computing_molecular_graphics 'Siemens SHELXTL V4.2,(Sheldrick,1990)'
_computing_publication_material SHELXL-97,(Sheldrick,1997)
_computing_structure_refinement SHELXL-97,(Sheldrick,1997)
_computing_structure_solution SHELXS-97,(Sheldrick,1997)
_diffrn_ambient_temperature 293(2)
_diffrn_detector_area_resol_mean 10.00
_diffrn_measured_fraction_theta_full 0.995
_diffrn_measured_fraction_theta_max 0.995
_diffrn_measurement_device_type 'Rigaku RAXIS RAPID IP'
_diffrn_measurement_method \W
_diffrn_radiation_monochromator graphite
_diffrn_radiation_source 'fine-focus sealed tube'
_diffrn_radiation_type MoK\a
_diffrn_radiation_wavelength 0.71073
_diffrn_reflns_av_R_equivalents 0.0903
_diffrn_reflns_av_sigmaI/netI 0.2371
_diffrn_reflns_limit_h_max 16
_diffrn_reflns_limit_h_min -16
_diffrn_reflns_limit_k_max 14
_diffrn_reflns_limit_k_min -14
_diffrn_reflns_limit_l_max 28
_diffrn_reflns_limit_l_min -28
_diffrn_reflns_number 12532
_diffrn_reflns_theta_full 27.48
_diffrn_reflns_theta_max 27.48
_diffrn_reflns_theta_min 1.70
_diffrn_standards_decay_% 0
_diffrn_standards_interval_count 0
_diffrn_standards_interval_time 0
_diffrn_standards_number 0
_exptl_absorpt_coefficient_mu 0.110
_exptl_absorpt_correction_T_max 0.9677
_exptl_absorpt_correction_T_min 0.9572
_exptl_absorpt_correction_type empirical
_exptl_absorpt_process_details
;
HIGASHI, T. (1995). Abscor-Empirical
Absorption Correction based on Fourier
Series Approximation.
Rigaku Corporation,Tokyo,Japan.
;
_exptl_crystal_density_diffrn 1.405
_exptl_crystal_density_method 'not measured'
_exptl_crystal_F_000 1296
_exptl_crystal_size_max 0.40
_exptl_crystal_size_mid 0.40
_exptl_crystal_size_min 0.30
_refine_diff_density_max 0.471
_refine_diff_density_min -0.348
_refine_diff_density_rms 0.080
_refine_ls_extinction_coef 0.0046(2)
_refine_ls_extinction_expression Fc^*^=kFc[1+0.001xFc^2^\l^3^/sin(2\q)]^-1/4^
_refine_ls_extinction_method SHELXL
_refine_ls_goodness_of_fit_ref 0.990
_refine_ls_hydrogen_treatment none
_refine_ls_matrix_type full
_refine_ls_number_parameters 404
_refine_ls_number_reflns 6634
_refine_ls_number_restraints 0
_refine_ls_restrained_S_all 0.990
_refine_ls_R_factor_all 0.1659
_refine_ls_R_factor_gt 0.0649
_refine_ls_shift/su_max 0.001
_refine_ls_shift/su_mean 0.000
_refine_ls_structure_factor_coef Fsqd
_refine_ls_weighting_details 'calc w=1/[\s^2^(Fo^2^)+(0.0000P)^2^+0.0000P] where P=(Fo^2^+2Fc^2^)/3'
_refine_ls_weighting_scheme calc
_refine_ls_wR_factor_gt 0.0734
_refine_ls_wR_factor_ref 0.0871
_reflns_number_gt 2441
_reflns_number_total 6634
_reflns_threshold_expression >2sigma(I)
_cod_data_source_file C0OB00660B.TXT
_cod_data_source_block compound_17
_cod_depositor_comments
;
The following automatic conversions were performed:
'_exptl_absorpt_correction_type' value 'Empirical' changed to 'empirical'
according to '/home/saulius/struct/CIF-dictionaries/cif_core.dic'
dictionary named 'cif_core.dic' version 2.4.1 from 2010-06-29.

Automatic conversion script
Id: cif_fix_enum 1555 2011-01-17 13:19:09Z saulius 
;
_cod_original_cell_volume 2904.7(10)
_cod_original_sg_symbol_H-M P2(1)/n
_cod_database_code 7151682

loop_
_symmetry_equiv_pos_as_xyz
'x, y, z'
'-x+1/2, y+1/2, -z+1/2'
'-x, -y, -z'
'x-1/2, -y-1/2, z-1/2'

loop_
_atom_site_label
_atom_site_type_symbol
_atom_site_fract_x
_atom_site_fract_y
_atom_site_fract_z
_atom_site_U_iso_or_equiv
_atom_site_adp_type
_atom_site_occupancy
_atom_site_symmetry_multiplicity
_atom_site_calc_flag
_atom_site_refinement_flags
_atom_site_disorder_assembly
_atom_site_disorder_group
C1 C 0.0939(3) 0.5949(3) 0.90893(14) 0.0175(9) Uani 1 1 d . . .
C2 C 0.1781(3) 0.5301(3) 0.96401(14) 0.0193(9) Uani 1 1 d . . .
H2A H 0.1973 0.5855 0.9999 0.023 Uiso 1 1 calc R . .
H2B H 0.1437 0.4584 0.9769 0.023 Uiso 1 1 calc R . .
C3 C 0.2825(3) 0.4904(3) 0.94720(14) 0.0164(9) Uani 1 1 d . . .
C4 C 0.3531(3) 0.5725(3) 0.93602(15) 0.0166(9) Uani 1 1 d . . .
C5 C 0.3298(3) 0.7102(3) 0.94116(15) 0.0214(10) Uani 1 1 d . . .
H5A H 0.3961 0.7562 0.9425 0.026 Uiso 1 1 calc R . .
H5B H 0.3098 0.7251 0.9805 0.026 Uiso 1 1 calc R . .
C6 C 0.2372(3) 0.7575(3) 0.88560(14) 0.0153(9) Uani 1 1 d . . .
C7 C 0.1748(3) 0.8725(3) 0.90321(14) 0.0193(9) Uani 1 1 d . . .
H7A H 0.2193 0.9448 0.9024 0.023 Uiso 1 1 calc R . .
H7B H 0.1071 0.8827 0.8705 0.023 Uiso 1 1 calc R . .
C8 C 0.1470(3) 0.8682(3) 0.96706(15) 0.0181(9) Uani 1 1 d . . .
C9 C 0.0830(3) 0.7836(3) 0.98226(15) 0.0188(9) Uani 1 1 d . . .
C10 C 0.0229(3) 0.6891(3) 0.93518(15) 0.0212(9) Uani 1 1 d . . .
H10A H -0.0234 0.7326 0.8994 0.025 Uiso 1 1 calc R . .
H10B H -0.0251 0.6432 0.9550 0.025 Uiso 1 1 calc R . .
C11 C 0.1515(3) 0.6560(3) 0.86151(16) 0.0158(9) Uani 1 1 d . . .
C12 C 0.4576(3) 0.5370(3) 0.91825(15) 0.0193(9) Uani 1 1 d . . .
H12A H 0.4607 0.5815 0.8803 0.023 Uiso 1 1 calc R . .
H12B H 0.5198 0.5628 0.9519 0.023 Uiso 1 1 calc R . .
C13 C 0.4685(3) 0.4026(3) 0.90675(15) 0.0198(9) Uani 1 1 d . . .
C14 C 0.3984(3) 0.3201(3) 0.92034(15) 0.0200(9) Uani 1 1 d . . .
C15 C 0.3009(3) 0.3535(3) 0.94414(15) 0.0211(9) Uani 1 1 d . . .
H15A H 0.3104 0.3191 0.9861 0.025 Uiso 1 1 calc R . .
H15B H 0.2361 0.3165 0.9167 0.025 Uiso 1 1 calc R . .
C16 C 0.0643(3) 0.7768(4) 1.04638(15) 0.0260(10) Uani 1 1 d . . .
H16A H 0.0985 0.7026 1.0668 0.031 Uiso 1 1 calc R . .
H16B H -0.0139 0.7699 1.0421 0.031 Uiso 1 1 calc R . .
C17 C 0.1073(3) 0.8840(3) 1.08871(14) 0.0179(9) Uani 1 1 d . . .
C18 C 0.1635(3) 0.9750(3) 1.07176(15) 0.0202(9) Uani 1 1 d . . .
C19 C 0.1941(3) 0.9733(3) 1.01055(15) 0.0268(10) Uani 1 1 d . . .
H19A H 0.2734 0.9701 1.0193 0.032 Uiso 1 1 calc R . .
H19B H 0.1703 1.0497 0.9885 0.032 Uiso 1 1 calc R . .
C20 C 0.0191(3) 0.5002(4) 0.86781(16) 0.0218(10) Uani 1 1 d . . .
C21 C 0.2836(3) 0.7915(3) 0.82989(16) 0.0203(9) Uani 1 1 d . . .
C22 C 0.4049(4) 0.1846(4) 0.9054(2) 0.0330(11) Uani 1 1 d . . .
C23 C 0.5582(3) 0.3726(4) 0.87566(17) 0.0230(9) Uani 1 1 d . . .
C24 C 0.0848(3) 0.8748(3) 1.15159(17) 0.0197(9) Uani 1 1 d . . .
C25 C 0.1951(3) 1.0838(3) 1.11382(16) 0.0218(9) Uani 1 1 d . . .
C26 C -0.1444(3) 0.4679(4) 0.78930(16) 0.0429(12) Uani 1 1 d . . .
H26A H -0.1726 0.4041 0.8109 0.064 Uiso 1 1 calc R . .
H26B H -0.1025 0.4321 0.7629 0.064 Uiso 1 1 calc R . .
H26C H -0.2041 0.5142 0.7636 0.064 Uiso 1 1 calc R . .
C27 C 0.2547(3) 0.9002(3) 0.73422(13) 0.0327(11) Uani 1 1 d . . .
H27A H 0.2497 0.8300 0.7071 0.049 Uiso 1 1 calc R . .
H27B H 0.3294 0.9276 0.7471 0.049 Uiso 1 1 calc R . .
H27C H 0.2094 0.9650 0.7117 0.049 Uiso 1 1 calc R . .
C28 C 0.5145(4) 0.0236(5) 0.8827(3) 0.111(3) Uani 1 1 d . . .
H28A H 0.4651 0.0184 0.8413 0.167 Uiso 1 1 calc R . .
H28B H 0.4955 -0.0377 0.9096 0.167 Uiso 1 1 calc R . .
H28C H 0.5882 0.0100 0.8797 0.167 Uiso 1 1 calc R . .
C29 C 0.5960(4) 0.2912(5) 0.78395(17) 0.0663(18) Uani 1 1 d . . .
H29A H 0.6480 0.2345 0.8086 0.099 Uiso 1 1 calc R . .
H29B H 0.6337 0.3633 0.7755 0.099 Uiso 1 1 calc R . .
H29C H 0.5586 0.2534 0.7447 0.099 Uiso 1 1 calc R . .
C30 C 0.2978(3) 1.2670(4) 1.13451(16) 0.0445(13) Uani 1 1 d . . .
H30A H 0.3182 1.2426 1.1782 0.067 Uiso 1 1 calc R . .
H30B H 0.2386 1.3249 1.1278 0.067 Uiso 1 1 calc R . .
H30C H 0.3595 1.3043 1.1237 0.067 Uiso 1 1 calc R . .
C31 C -0.0538(3) 0.8780(4) 1.20703(14) 0.0297(10) Uani 1 1 d . . .
H31A H -0.0071 0.9250 1.2405 0.045 Uiso 1 1 calc R . .
H31B H -0.0469 0.7924 1.2177 0.045 Uiso 1 1 calc R . .
H31C H -0.1285 0.9033 1.2016 0.045 Uiso 1 1 calc R . .
O1 O 0.1272(2) 0.6267(2) 0.80687(10) 0.0224(6) Uani 1 1 d . . .
O2 O 0.0453(2) 0.3927(2) 0.86430(11) 0.0279(7) Uani 1 1 d . . .
O3 O -0.0745(2) 0.5487(2) 0.83542(10) 0.0249(7) Uani 1 1 d . . .
O4 O 0.2178(2) 0.8670(2) 0.78986(10) 0.0243(7) Uani 1 1 d . . .
O5 O 0.3693(2) 0.7523(3) 0.82276(11) 0.0348(8) Uani 1 1 d . . .
O6 O 0.3260(3) 0.1209(3) 0.88952(16) 0.0696(11) Uani 1 1 d . . .
O7 O 0.5065(2) 0.1459(3) 0.90942(14) 0.0575(10) Uani 1 1 d . . .
O8 O 0.6521(2) 0.3977(3) 0.89652(11) 0.0415(8) Uani 1 1 d . . .
O9 O 0.5167(2) 0.3254(3) 0.81893(12) 0.0485(9) Uani 1 1 d . . .
O10 O 0.1628(2) 1.1020(2) 1.16003(10) 0.0283(7) Uani 1 1 d . . .
O11 O 0.2628(2) 1.1590(2) 1.09452(11) 0.0308(7) Uani 1 1 d . . .
O12 O -0.0218(2) 0.8985(2) 1.14821(10) 0.0247(7) Uani 1 1 d . . .
O13 O 0.1507(2) 0.8419(2) 1.19927(11) 0.0264(7) Uani 1 1 d . . .

loop_
_atom_site_aniso_label
_atom_site_aniso_U_11
_atom_site_aniso_U_22
_atom_site_aniso_U_33
_atom_site_aniso_U_23
_atom_site_aniso_U_13
_atom_site_aniso_U_12
C1 0.023(2) 0.011(2) 0.0170(19) -0.0031(17) 0.0026(17) -0.0023(18)
C2 0.021(2) 0.016(2) 0.019(2) 0.0075(17) 0.0013(17) -0.0002(18)
C3 0.017(2) 0.015(2) 0.0153(19) 0.0005(17) 0.0013(17) 0.0030(17)
C4 0.022(2) 0.010(2) 0.0162(19) 0.0006(17) 0.0017(17) 0.0011(18)
C5 0.025(2) 0.021(2) 0.022(2) -0.0064(18) 0.0126(18) -0.0073(19)
C6 0.021(2) 0.013(2) 0.0128(18) 0.0039(17) 0.0068(17) 0.0002(18)
C7 0.027(2) 0.009(2) 0.025(2) 0.0013(17) 0.0107(18) -0.0002(18)
C8 0.024(2) 0.012(2) 0.0179(19) -0.0041(17) 0.0048(17) 0.0067(18)
C9 0.023(2) 0.013(2) 0.022(2) -0.0028(17) 0.0079(18) -0.0003(18)
C10 0.020(2) 0.017(2) 0.028(2) -0.0019(18) 0.0089(18) -0.0025(18)
C11 0.016(2) 0.011(2) 0.021(2) 0.0067(17) 0.0059(17) 0.0100(17)
C12 0.019(2) 0.019(2) 0.020(2) 0.0015(18) 0.0052(17) -0.0033(19)
C13 0.016(2) 0.018(2) 0.024(2) -0.0044(19) 0.0031(18) 0.0024(18)
C14 0.018(2) 0.013(2) 0.024(2) 0.0006(18) -0.0018(18) 0.0016(18)
C15 0.024(2) 0.018(2) 0.021(2) 0.0038(17) 0.0061(18) 0.0001(19)
C16 0.026(3) 0.023(3) 0.033(2) -0.005(2) 0.0141(19) -0.007(2)
C17 0.025(2) 0.014(2) 0.0174(19) -0.0025(17) 0.0105(18) 0.0014(18)
C18 0.028(3) 0.022(2) 0.0120(19) -0.0047(18) 0.0083(18) -0.001(2)
C19 0.034(3) 0.021(2) 0.028(2) -0.003(2) 0.012(2) -0.003(2)
C20 0.024(2) 0.023(3) 0.019(2) -0.0012(19) 0.0080(18) -0.005(2)
C21 0.027(3) 0.016(2) 0.019(2) -0.0048(18) 0.0080(19) -0.010(2)
C22 0.030(3) 0.018(3) 0.053(3) -0.001(2) 0.014(2) 0.008(2)
C23 0.023(2) 0.020(2) 0.024(2) -0.0040(19) 0.0031(19) -0.001(2)
C24 0.024(2) 0.006(2) 0.030(2) -0.0026(19) 0.0068(19) -0.0029(19)
C25 0.025(2) 0.018(2) 0.024(2) -0.0038(19) 0.0115(19) 0.0043(19)
C26 0.030(3) 0.035(3) 0.049(3) -0.009(2) -0.016(2) -0.005(2)
C27 0.041(3) 0.039(3) 0.018(2) 0.015(2) 0.0073(19) -0.003(2)
C28 0.060(5) 0.054(4) 0.193(6) -0.079(4) -0.015(4) 0.022(3)
C29 0.033(3) 0.116(5) 0.054(3) -0.054(3) 0.019(2) -0.003(3)
C30 0.045(3) 0.042(3) 0.055(3) -0.030(2) 0.027(3) -0.029(3)
C31 0.033(3) 0.027(3) 0.036(2) 0.005(2) 0.022(2) 0.004(2)
O1 0.0320(17) 0.0161(16) 0.0209(13) -0.0014(13) 0.0101(12) -0.0057(13)
O2 0.0243(17) 0.0116(17) 0.0432(16) -0.0031(14) 0.0005(13) 0.0005(13)
O3 0.0192(16) 0.0155(16) 0.0318(14) -0.0052(13) -0.0083(12) -0.0015(13)
O4 0.0308(17) 0.0202(17) 0.0228(14) 0.0060(13) 0.0085(12) 0.0002(14)
O5 0.037(2) 0.038(2) 0.0367(16) 0.0144(15) 0.0229(15) 0.0108(16)
O6 0.036(2) 0.021(2) 0.157(3) -0.021(2) 0.035(2) -0.0101(17)
O7 0.030(2) 0.022(2) 0.108(3) -0.0212(19) -0.0039(19) 0.0065(16)
O8 0.0240(18) 0.059(2) 0.0424(17) -0.0185(17) 0.0099(15) -0.0082(17)
O9 0.0252(19) 0.082(3) 0.0404(17) -0.0306(18) 0.0131(14) -0.0077(17)
O10 0.0417(19) 0.0188(17) 0.0260(14) -0.0069(13) 0.0117(14) -0.0026(14)
O11 0.0385(19) 0.0202(16) 0.0410(17) -0.0167(13) 0.0235(15) -0.0145(14)
O12 0.0295(17) 0.0182(16) 0.0304(15) 0.0055(13) 0.0149(13) 0.0077(13)
O13 0.0271(17) 0.0217(17) 0.0286(14) -0.0008(13) 0.0037(13) -0.0038(14)

loop_
_atom_type_symbol
_atom_type_description
_atom_type_scat_dispersion_real
_atom_type_scat_dispersion_imag
_atom_type_scat_source
C C 0.0033 0.0016 'International Tables Vol C Tables 4.2.6.8 and 6.1.1.4'
H H 0.0000 0.0000 'International Tables Vol C Tables 4.2.6.8 and 6.1.1.4'
O O 0.0106 0.0060 'International Tables Vol C Tables 4.2.6.8 and 6.1.1.4'

loop_
_geom_angle_atom_site_label_1
_geom_angle_atom_site_label_2
_geom_angle_atom_site_label_3
_geom_angle
_geom_angle_site_symmetry_1
_geom_angle_site_symmetry_3
_geom_angle_publ_flag
C20 C1 C2 110.2(3) . . ?
C20 C1 C11 102.8(3) . . ?
C2 C1 C11 111.4(3) . . ?
C20 C1 C10 109.4(3) . . ?
C2 C1 C10 110.8(3) . . ?
C11 C1 C10 111.8(3) . . ?
C3 C2 C1 113.9(3) . . ?
C3 C2 H2A 108.8 . . ?
C1 C2 H2A 108.8 . . ?
C3 C2 H2B 108.8 . . ?
C1 C2 H2B 108.8 . . ?
H2A C2 H2B 107.7 . . ?
C4 C3 C15 122.5(3) . . ?
C4 C3 C2 121.1(3) . . ?
C15 C3 C2 116.4(3) . . ?
C3 C4 C12 122.9(3) . . ?
C3 C4 C5 119.5(3) . . ?
C12 C4 C5 117.6(3) . . ?
C4 C5 C6 112.9(3) . . ?
C4 C5 H5A 109.0 . . ?
C6 C5 H5A 109.0 . . ?
C4 C5 H5B 109.0 . . ?
C6 C5 H5B 109.0 . . ?
H5A C5 H5B 107.8 . . ?
C21 C6 C5 110.0(3) . . ?
C21 C6 C11 106.3(3) . . ?
C5 C6 C11 110.6(3) . . ?
C21 C6 C7 108.6(3) . . ?
C5 C6 C7 113.4(3) . . ?
C11 C6 C7 107.5(3) . . ?
C8 C7 C6 116.5(3) . . ?
C8 C7 H7A 108.2 . . ?
C6 C7 H7A 108.2 . . ?
C8 C7 H7B 108.2 . . ?
C6 C7 H7B 108.2 . . ?
H7A C7 H7B 107.3 . . ?
C9 C8 C19 122.5(3) . . ?
C9 C8 C7 123.4(3) . . ?
C19 C8 C7 114.0(3) . . ?
C8 C9 C16 121.9(3) . . ?
C8 C9 C10 122.3(3) . . ?
C16 C9 C10 115.8(3) . . ?
C9 C10 C1 117.4(3) . . ?
C9 C10 H10A 107.9 . . ?
C1 C10 H10A 107.9 . . ?
C9 C10 H10B 107.9 . . ?
C1 C10 H10B 107.9 . . ?
H10A C10 H10B 107.2 . . ?
O1 C11 C6 120.6(3) . . ?
O1 C11 C1 120.3(3) . . ?
C6 C11 C1 119.0(3) . . ?
C13 C12 C4 114.5(3) . . ?
C13 C12 H12A 108.6 . . ?
C4 C12 H12A 108.6 . . ?
C13 C12 H12B 108.6 . . ?
C4 C12 H12B 108.6 . . ?
H12A C12 H12B 107.6 . . ?
C14 C13 C12 121.4(3) . . ?
C14 C13 C23 124.8(4) . . ?
C12 C13 C23 113.7(3) . . ?
C13 C14 C15 124.0(3) . . ?
C13 C14 C22 121.7(4) . . ?
C15 C14 C22 113.9(3) . . ?
C14 C15 C3 113.8(3) . . ?
C14 C15 H15A 108.8 . . ?
C3 C15 H15A 108.8 . . ?
C14 C15 H15B 108.8 . . ?
C3 C15 H15B 108.8 . . ?
H15A C15 H15B 107.7 . . ?
C9 C16 C17 115.1(3) . . ?
C9 C16 H16A 108.5 . . ?
C17 C16 H16A 108.5 . . ?
C9 C16 H16B 108.5 . . ?
C17 C16 H16B 108.5 . . ?
H16A C16 H16B 107.5 . . ?
C18 C17 C24 123.7(3) . . ?
C18 C17 C16 122.9(3) . . ?
C24 C17 C16 113.3(3) . . ?
C17 C18 C19 121.6(3) . . ?
C17 C18 C25 120.0(3) . . ?
C19 C18 C25 118.4(3) . . ?
C18 C19 C8 115.2(3) . . ?
C18 C19 H19A 108.5 . . ?
C8 C19 H19A 108.5 . . ?
C18 C19 H19B 108.5 . . ?
C8 C19 H19B 108.5 . . ?
H19A C19 H19B 107.5 . . ?
O2 C20 O3 124.6(3) . . ?
O2 C20 C1 123.2(4) . . ?
O3 C20 C1 112.3(3) . . ?
O5 C21 O4 124.3(3) . . ?
O5 C21 C6 123.8(4) . . ?
O4 C21 C6 111.9(3) . . ?
O6 C22 O7 123.7(4) . . ?
O6 C22 C14 122.8(4) . . ?
O7 C22 C14 113.4(4) . . ?
O8 C23 O9 124.5(4) . . ?
O8 C23 C13 124.9(4) . . ?
O9 C23 C13 110.3(3) . . ?
O13 C24 O12 124.0(3) . . ?
O13 C24 C17 124.6(4) . . ?
O12 C24 C17 111.3(3) . . ?
O10 C25 O11 123.5(4) . . ?
O10 C25 C18 123.8(4) . . ?
O11 C25 C18 112.8(3) . . ?
O3 C26 H26A 109.5 . . ?
O3 C26 H26B 109.5 . . ?
H26A C26 H26B 109.5 . . ?
O3 C26 H26C 109.5 . . ?
H26A C26 H26C 109.5 . . ?
H26B C26 H26C 109.5 . . ?
O4 C27 H27A 109.5 . . ?
O4 C27 H27B 109.5 . . ?
H27A C27 H27B 109.5 . . ?
O4 C27 H27C 109.5 . . ?
H27A C27 H27C 109.5 . . ?
H27B C27 H27C 109.5 . . ?
O7 C28 H28A 109.5 . . ?
O7 C28 H28B 109.5 . . ?
H28A C28 H28B 109.5 . . ?
O7 C28 H28C 109.5 . . ?
H28A C28 H28C 109.5 . . ?
H28B C28 H28C 109.5 . . ?
O9 C29 H29A 109.5 . . ?
O9 C29 H29B 109.5 . . ?
H29A C29 H29B 109.5 . . ?
O9 C29 H29C 109.5 . . ?
H29A C29 H29C 109.5 . . ?
H29B C29 H29C 109.5 . . ?
O11 C30 H30A 109.5 . . ?
O11 C30 H30B 109.5 . . ?
H30A C30 H30B 109.5 . . ?
O11 C30 H30C 109.5 . . ?
H30A C30 H30C 109.5 . . ?
H30B C30 H30C 109.5 . . ?
O12 C31 H31A 109.5 . . ?
O12 C31 H31B 109.5 . . ?
H31A C31 H31B 109.5 . . ?
O12 C31 H31C 109.5 . . ?
H31A C31 H31C 109.5 . . ?
H31B C31 H31C 109.5 . . ?
C20 O3 C26 115.4(3) . . ?
C21 O4 C27 115.1(3) . . ?
C22 O7 C28 115.1(4) . . ?
C23 O9 C29 115.7(3) . . ?
C25 O11 C30 115.2(3) . . ?
C24 O12 C31 114.8(3) . . ?

loop_
_geom_bond_atom_site_label_1
_geom_bond_atom_site_label_2
_geom_bond_distance
_geom_bond_site_symmetry_2
_geom_bond_publ_flag
C1 C20 1.526(5) . ?
C1 C2 1.555(4) . ?
C1 C11 1.560(4) . ?
C1 C10 1.566(5) . ?
C2 C3 1.519(4) . ?
C2 H2A 0.9700 . ?
C2 H2B 0.9700 . ?
C3 C4 1.329(5) . ?
C3 C15 1.513(5) . ?
C4 C12 1.518(5) . ?
C4 C5 1.539(4) . ?
C5 C6 1.541(4) . ?
C5 H5A 0.9700 . ?
C5 H5B 0.9700 . ?
C6 C21 1.526(4) . ?
C6 C11 1.542(5) . ?
C6 C7 1.579(4) . ?
C7 C8 1.525(4) . ?
C7 H7A 0.9700 . ?
C7 H7B 0.9700 . ?
C8 C9 1.323(5) . ?
C8 C19 1.509(5) . ?
C9 C16 1.481(4) . ?
C9 C10 1.514(4) . ?
C10 H10A 0.9700 . ?
C10 H10B 0.9700 . ?
C11 O1 1.197(3) . ?
C12 C13 1.498(5) . ?
C12 H12A 0.9700 . ?
C12 H12B 0.9700 . ?
C13 C14 1.347(5) . ?
C13 C23 1.498(5) . ?
C14 C15 1.499(5) . ?
C14 C22 1.519(5) . ?
C15 H15A 0.9700 . ?
C15 H15B 0.9700 . ?
C16 C17 1.502(5) . ?
C16 H16A 0.9700 . ?
C16 H16B 0.9700 . ?
C17 C18 1.327(5) . ?
C17 C24 1.476(4) . ?
C18 C19 1.485(4) . ?
C18 C25 1.491(5) . ?
C19 H19A 0.9700 . ?
C19 H19B 0.9700 . ?
C20 O2 1.226(4) . ?
C20 O3 1.321(4) . ?
C21 O5 1.210(4) . ?
C21 O4 1.326(4) . ?
C22 O6 1.190(5) . ?
C22 O7 1.332(5) . ?
C23 O8 1.188(4) . ?
C23 O9 1.320(4) . ?
C24 O13 1.209(4) . ?
C24 O12 1.353(4) . ?
C25 O10 1.199(4) . ?
C25 O11 1.328(4) . ?
C26 O3 1.452(4) . ?
C26 H26A 0.9600 . ?
C26 H26B 0.9600 . ?
C26 H26C 0.9600 . ?
C27 O4 1.455(3) . ?
C27 H27A 0.9600 . ?
C27 H27B 0.9600 . ?
C27 H27C 0.9600 . ?
C28 O7 1.469(5) . ?
C28 H28A 0.9600 . ?
C28 H28B 0.9600 . ?
C28 H28C 0.9600 . ?
C29 O9 1.455(4) . ?
C29 H29A 0.9600 . ?
C29 H29B 0.9600 . ?
C29 H29C 0.9600 . ?
C30 O11 1.465(4) . ?
C30 H30A 0.9600 . ?
C30 H30B 0.9600 . ?
C30 H30C 0.9600 . ?
C31 O12 1.460(3) . ?
C31 H31A 0.9600 . ?
C31 H31B 0.9600 . ?
C31 H31C 0.9600 . ?

loop_
_geom_torsion_atom_site_label_1
_geom_torsion_atom_site_label_2
_geom_torsion_atom_site_label_3
_geom_torsion_atom_site_label_4
_geom_torsion
_geom_torsion_site_symmetry_1
_geom_torsion_site_symmetry_2
_geom_torsion_site_symmetry_3
_geom_torsion_site_symmetry_4
_geom_torsion_publ_flag
C20 C1 C2 C3 88.0(4) . . . . ?
C11 C1 C2 C3 -25.5(4) . . . . ?
C10 C1 C2 C3 -150.7(3) . . . . ?
C1 C2 C3 C4 67.5(4) . . . . ?
C1 C2 C3 C15 -112.6(3) . . . . ?
C15 C3 C4 C12 0.9(5) . . . . ?
C2 C3 C4 C12 -179.2(3) . . . . ?
C15 C3 C4 C5 -178.9(3) . . . . ?
C2 C3 C4 C5 0.9(5) . . . . ?
C3 C4 C5 C6 -73.3(4) . . . . ?
C12 C4 C5 C6 106.8(3) . . . . ?
C4 C5 C6 C21 -85.1(4) . . . . ?
C4 C5 C6 C11 32.1(4) . . . . ?
C4 C5 C6 C7 153.0(3) . . . . ?
C21 C6 C7 C8 -165.5(3) . . . . ?
C5 C6 C7 C8 -42.9(4) . . . . ?
C11 C6 C7 C8 79.8(4) . . . . ?
C6 C7 C8 C9 -61.1(5) . . . . ?
C6 C7 C8 C19 122.0(4) . . . . ?
C19 C8 C9 C16 -7.9(6) . . . . ?
C7 C8 C9 C16 175.4(3) . . . . ?
C19 C8 C9 C10 171.1(3) . . . . ?
C7 C8 C9 C10 -5.6(6) . . . . ?
C8 C9 C10 C1 64.3(5) . . . . ?
C16 C9 C10 C1 -116.7(4) . . . . ?
C20 C1 C10 C9 174.3(3) . . . . ?
C2 C1 C10 C9 52.5(4) . . . . ?
C11 C1 C10 C9 -72.5(4) . . . . ?
C21 C6 C11 O1 -5.9(5) . . . . ?
C5 C6 C11 O1 -125.3(3) . . . . ?
C7 C6 C11 O1 110.3(3) . . . . ?
C21 C6 C11 C1 176.1(3) . . . . ?
C5 C6 C11 C1 56.7(4) . . . . ?
C7 C6 C11 C1 -67.7(4) . . . . ?
C20 C1 C11 O1 3.1(4) . . . . ?
C2 C1 C11 O1 121.1(4) . . . . ?
C10 C1 C11 O1 -114.2(4) . . . . ?
C20 C1 C11 C6 -178.9(3) . . . . ?
C2 C1 C11 C6 -60.9(4) . . . . ?
C10 C1 C11 C6 63.8(4) . . . . ?
C3 C4 C12 C13 6.9(5) . . . . ?
C5 C4 C12 C13 -173.2(3) . . . . ?
C4 C12 C13 C14 -9.1(5) . . . . ?
C4 C12 C13 C23 167.2(3) . . . . ?
C12 C13 C14 C15 3.7(5) . . . . ?
C23 C13 C14 C15 -172.2(3) . . . . ?
C12 C13 C14 C22 176.4(3) . . . . ?
C23 C13 C14 C22 0.5(6) . . . . ?
C13 C14 C15 C3 4.3(5) . . . . ?
C22 C14 C15 C3 -169.0(3) . . . . ?
C4 C3 C15 C14 -6.6(5) . . . . ?
C2 C3 C15 C14 173.5(3) . . . . ?
C8 C9 C16 C17 9.8(5) . . . . ?
C10 C9 C16 C17 -169.3(3) . . . . ?
C9 C16 C17 C18 -3.8(6) . . . . ?
C9 C16 C17 C24 178.7(3) . . . . ?
C24 C17 C18 C19 173.3(3) . . . . ?
C16 C17 C18 C19 -3.9(6) . . . . ?
C24 C17 C18 C25 -8.2(6) . . . . ?
C16 C17 C18 C25 174.6(3) . . . . ?
C17 C18 C19 C8 6.0(5) . . . . ?
C25 C18 C19 C8 -172.5(3) . . . . ?
C9 C8 C19 C18 0.0(5) . . . . ?
C7 C8 C19 C18 176.9(3) . . . . ?
C2 C1 C20 O2 -24.2(5) . . . . ?
C11 C1 C20 O2 94.7(4) . . . . ?
C10 C1 C20 O2 -146.4(3) . . . . ?
C2 C1 C20 O3 157.8(3) . . . . ?
C11 C1 C20 O3 -83.3(3) . . . . ?
C10 C1 C20 O3 35.7(4) . . . . ?
C5 C6 C21 O5 21.2(5) . . . . ?
C11 C6 C21 O5 -98.6(4) . . . . ?
C7 C6 C21 O5 145.9(4) . . . . ?
C5 C6 C21 O4 -159.9(3) . . . . ?
C11 C6 C21 O4 80.3(4) . . . . ?
C7 C6 C21 O4 -35.2(4) . . . . ?
C13 C14 C22 O6 -145.4(5) . . . . ?
C15 C14 C22 O6 28.1(6) . . . . ?
C13 C14 C22 O7 32.3(6) . . . . ?
C15 C14 C22 O7 -154.3(3) . . . . ?
C14 C13 C23 O8 -125.4(5) . . . . ?
C12 C13 C23 O8 58.4(5) . . . . ?
C14 C13 C23 O9 60.8(5) . . . . ?
C12 C13 C23 O9 -115.3(3) . . . . ?
C18 C17 C24 O13 -77.1(6) . . . . ?
C16 C17 C24 O13 100.3(4) . . . . ?
C18 C17 C24 O12 107.8(4) . . . . ?
C16 C17 C24 O12 -74.8(4) . . . . ?
C17 C18 C25 O10 -8.4(6) . . . . ?
C19 C18 C25 O10 170.1(4) . . . . ?
C17 C18 C25 O11 171.8(4) . . . . ?
C19 C18 C25 O11 -9.7(5) . . . . ?
O2 C20 O3 C26 -5.3(5) . . . . ?
C1 C20 O3 C26 172.6(3) . . . . ?
O5 C21 O4 C27 0.9(5) . . . . ?
C6 C21 O4 C27 -177.9(3) . . . . ?
O6 C22 O7 C28 9.9(7) . . . . ?
C14 C22 O7 C28 -167.7(4) . . . . ?
O8 C23 O9 C29 6.8(6) . . . . ?
C13 C23 O9 C29 -179.4(3) . . . . ?
O10 C25 O11 C30 0.9(5) . . . . ?
C18 C25 O11 C30 -179.3(3) . . . . ?
O13 C24 O12 C31 -1.7(5) . . . . ?
C17 C24 O12 C31 173.5(3) . . . . ?
